data_4087577
loop_
_publ_author_name
'Karthik, Vedhagiri'
'Gupta, Vivek'
'Anantharaman, Ganapathi'

_publ_section_title
;
 Synthesis, Structure, and Coordination Chemistry of
 Phosphine-Functionalized Imidazole/Imidazolium Salts and Cleavage of a
 C--P Bond in an NHC--Phosphenium Salt using a Pd(0) Precursor
;
_journal_issue 15
_journal_name_full Organometallics
_journal_page_first 3713
_journal_paper_doi 10.1021/acs.organomet.5b00336
_journal_volume 34
_journal_year 2015
_chemical_formula_sum 'C79 H75 B4 Cu2 F16 N10 P4'
_chemical_formula_weight 1762.69
_chemical_name_common 'COPPER-pHOSPHINE COMPLEX'
_space_group_IT_number 2
_space_group_name_Hall '-P 1'
_space_group_name_H-M_alt 'P -1'
_symmetry_cell_setting triclinic
_symmetry_space_group_name_Hall '-P 1'
_symmetry_space_group_name_H-M 'P -1'
_atom_sites_solution_hydrogens geom
_atom_sites_solution_primary direct
_atom_sites_solution_secondary difmap
_audit_creation_method SHELXL-97
_cell_angle_alpha 101.364(3)
_cell_angle_beta 92.708(3)
_cell_angle_gamma 92.208(4)
_cell_formula_units_Z 2
_cell_length_a 10.5941(19)
_cell_length_b 18.324(3)
_cell_length_c 22.671(4)
_cell_measurement_reflns_used 4850
_cell_measurement_temperature 100(2)
_cell_measurement_theta_max 26.51
_cell_measurement_theta_min 2.28
_cell_volume 4304.8(13)
_computing_cell_refinement 'Bruker SMART'
_computing_data_collection 'Bruker SMART'
_computing_data_reduction 'Bruker SAINT'
_computing_structure_refinement 'SHELXL-97 (Sheldrick, 1997)'
_computing_structure_solution 'SHELXS-97 (Sheldrick, 1990)'
_diffrn_ambient_temperature 100(2)
_diffrn_measured_fraction_theta_full 0.973
_diffrn_measured_fraction_theta_max 0.973
_diffrn_measurement_device_type 'CCD area detector'
_diffrn_measurement_method 'phi and omega scans'
_diffrn_radiation_monochromator graphite
_diffrn_radiation_source 'fine-focus sealed tube'
_diffrn_radiation_type MoK\a
_diffrn_radiation_wavelength 0.71073
_diffrn_reflns_av_R_equivalents 0.0329
_diffrn_reflns_av_sigmaI/netI 0.0731
_diffrn_reflns_limit_h_max 13
_diffrn_reflns_limit_h_min -10
_diffrn_reflns_limit_k_max 17
_diffrn_reflns_limit_k_min -22
_diffrn_reflns_limit_l_max 27
_diffrn_reflns_limit_l_min -27
_diffrn_reflns_number 24414
_diffrn_reflns_theta_full 26.00
_diffrn_reflns_theta_max 26.00
_diffrn_reflns_theta_min 1.60
_exptl_absorpt_coefficient_mu 0.651
_exptl_absorpt_correction_T_max 0.9498
_exptl_absorpt_correction_T_min 0.9031
_exptl_absorpt_correction_type empirical
_exptl_absorpt_process_details sadabs
_exptl_crystal_colour COLORLESS
_exptl_crystal_density_diffrn 1.360
_exptl_crystal_density_method 'not measured'
_exptl_crystal_description Needle
_exptl_crystal_F_000 1802
_exptl_crystal_size_max 0.16
_exptl_crystal_size_mid 0.10
_exptl_crystal_size_min 0.08
_platon_squeeze_details
;
;
_refine_diff_density_max 0.825
_refine_diff_density_min -0.547
_refine_diff_density_rms 0.104
_refine_ls_extinction_method none
_refine_ls_goodness_of_fit_ref 1.103
_refine_ls_hydrogen_treatment constr
_refine_ls_matrix_type full
_refine_ls_number_parameters 1043
_refine_ls_number_reflns 16454
_refine_ls_number_restraints 0
_refine_ls_restrained_S_all 1.103
_refine_ls_R_factor_all 0.0905
_refine_ls_R_factor_gt 0.0608
_refine_ls_shift/su_max 0.000
_refine_ls_shift/su_mean 0.000
_refine_ls_structure_factor_coef Fsqd
_refine_ls_weighting_details 'calc w=1/[\s^2^(Fo^2^)+(0.0838P)^2^+3.1841P] where P=(Fo^2^+2Fc^2^)/3'
_refine_ls_weighting_scheme calc
_refine_ls_wR_factor_gt 0.1479
_refine_ls_wR_factor_ref 0.1881
_reflns_number_gt 11355
_reflns_number_total 16454
_reflns_threshold_expression >2sigma(I)
_cod_data_source_file om5b00336_si_002.cif
_cod_data_source_block 8octbm
_cod_depositor_comments
;
The following automatic conversions were performed:

data item '_exptl_absorpt_correction_type' value 'Empirical' was
changed to 'empirical' in accordance with the
/home/saulius/struct/COD-crude-data/automatic-downloads/DataCite-retrospective/ACS/depositions/lib/dictionaries/cif_core.dic
dictionary named 'cif_core.dic' version 2.4.2 last updated on
2011-04-26.

data item '_symmetry_cell_setting' value 'Triclinic' was changed to
'triclinic' in accordance with the
/home/saulius/struct/COD-crude-data/automatic-downloads/DataCite-retrospective/ACS/depositions/lib/dictionaries/cif_core.dic
dictionary named 'cif_core.dic' version 2.4.2 last updated on
2011-04-26.

Automatic conversion script
Id: cif_fix_values 6909 2019-04-08 15:41:33Z antanas 
;
_cod_original_sg_symbol_H-M 'P-1   '
_cod_database_code 4087577

loop_
_symmetry_equiv_pos_as_xyz
'x, y, z'
'-x, -y, -z'

loop_
_atom_site_label
_atom_site_type_symbol
_atom_site_fract_x
_atom_site_fract_y
_atom_site_fract_z
_atom_site_U_iso_or_equiv
_atom_site_adp_type
_atom_site_occupancy
_atom_site_symmetry_multiplicity
_atom_site_calc_flag
_atom_site_refinement_flags
B1 B 0.6088(7) 0.1845(4) 0.4437(3) 0.0588(19) Uani 1 1 d .
B2 B 0.3580(5) 0.3915(3) 0.9493(2) 0.0362(12) Uani 1 1 d .
B3 B 0.3435(5) 0.4761(3) 0.7456(3) 0.0360(12) Uani 1 1 d .
B4 B 0.6657(6) 0.0652(3) 0.8261(3) 0.0380(13) Uani 1 1 d .
C1 C 0.1859(4) 0.3186(2) 0.7863(2) 0.0319(10) Uani 1 1 d .
H1 H 0.2195 0.3559 0.8177 0.038 Uiso 1 1 calc R
C2 C 0.0678(4) 0.2592(2) 0.70820(18) 0.0250(9) Uani 1 1 d .
C3 C 0.1527(4) 0.2109(2) 0.72294(17) 0.0257(9) Uani 1 1 d .
C4 C 0.3282(4) 0.2215(3) 0.8072(2) 0.0320(10) Uani 1 1 d .
H4A H 0.3731 0.2621 0.8342 0.048 Uiso 1 1 calc R
H4B H 0.3856 0.1959 0.7796 0.048 Uiso 1 1 calc R
H4C H 0.2925 0.1874 0.8298 0.048 Uiso 1 1 calc R
C5 C 0.0230(5) 0.3952(2) 0.7515(2) 0.0403(12) Uani 1 1 d .
H5A H -0.0596 0.3884 0.7658 0.060 Uiso 1 1 calc R
H5B H 0.0150 0.4066 0.7120 0.060 Uiso 1 1 calc R
H5C H 0.0690 0.4355 0.7784 0.060 Uiso 1 1 calc R
C6 C -0.1968(4) 0.2662(2) 0.6820(2) 0.0293(10) Uani 1 1 d .
C7 C -0.2434(4) 0.2272(3) 0.72405(19) 0.0317(10) Uani 1 1 d .
H7 H -0.2033 0.1855 0.7317 0.038 Uiso 1 1 calc R
C8 C -0.3490(4) 0.2509(3) 0.7542(2) 0.0361(11) Uani 1 1 d .
H8 H -0.3788 0.2255 0.7828 0.043 Uiso 1 1 calc R
C9 C -0.4110(4) 0.3117(3) 0.7425(2) 0.0363(11) Uani 1 1 d .
H9 H -0.4819 0.3273 0.7633 0.044 Uiso 1 1 calc R
C10 C -0.3675(5) 0.3496(3) 0.6996(2) 0.0365(11) Uani 1 1 d .
H10 H -0.4099 0.3901 0.6910 0.044 Uiso 1 1 calc R
C11 C -0.2603(5) 0.3266(3) 0.6693(2) 0.0355(11) Uani 1 1 d .
H11 H -0.2310 0.3519 0.6405 0.043 Uiso 1 1 calc R
C12 C -0.0136(4) 0.2923(3) 0.5946(2) 0.0333(10) Uani 1 1 d .
C13 C 0.0956(5) 0.3382(3) 0.6007(2) 0.0419(12) Uani 1 1 d .
H13 H 0.1510 0.3420 0.6343 0.050 Uiso 1 1 calc R
C14 C 0.1220(6) 0.3783(3) 0.5568(3) 0.0551(15) Uani 1 1 d .
H14 H 0.1951 0.4091 0.5612 0.066 Uiso 1 1 calc R
C15 C 0.0412(6) 0.3731(3) 0.5066(3) 0.0601(16) Uani 1 1 d .
H15 H 0.0604 0.4000 0.4771 0.072 Uiso 1 1 calc R
C16 C -0.0679(5) 0.3283(3) 0.5000(2) 0.0452(13) Uani 1 1 d .
H16 H -0.1224 0.3250 0.4661 0.054 Uiso 1 1 calc R
C17 C -0.0966(5) 0.2882(3) 0.5436(2) 0.0379(11) Uani 1 1 d .
H17 H -0.1708 0.2585 0.5392 0.046 Uiso 1 1 calc R
C18 C 0.1649(4) 0.0639(2) 0.74483(19) 0.0283(9) Uani 1 1 d .
C19 C 0.2755(5) 0.0361(3) 0.7650(2) 0.0361(11) Uani 1 1 d .
H19 H 0.3498 0.0404 0.7454 0.043 Uiso 1 1 calc R
C20 C 0.2751(6) 0.0019(3) 0.8145(2) 0.0491(13) Uani 1 1 d .
H20 H 0.3493 -0.0163 0.8283 0.059 Uiso 1 1 calc R
C21 C 0.1646(6) -0.0049(3) 0.8432(2) 0.0469(13) Uani 1 1 d .
H21 H 0.1644 -0.0277 0.8763 0.056 Uiso 1 1 calc R
C22 C 0.0534(5) 0.0223(3) 0.8227(2) 0.0467(13) Uani 1 1 d .
H22 H -0.0210 0.0173 0.8420 0.056 Uiso 1 1 calc R
C23 C 0.0537(5) 0.0569(3) 0.7737(2) 0.0353(11) Uani 1 1 d .
H23 H -0.0204 0.0754 0.7601 0.042 Uiso 1 1 calc R
C24 C 0.3088(4) 0.1072(2) 0.64995(19) 0.0292(10) Uani 1 1 d .
C25 C 0.3888(4) 0.1690(3) 0.64739(19) 0.0334(11) Uani 1 1 d .
H25 H 0.3713 0.2161 0.6685 0.040 Uiso 1 1 calc R
C26 C 0.4934(5) 0.1595(3) 0.6134(2) 0.0413(12) Uani 1 1 d .
H26 H 0.5472 0.2003 0.6119 0.050 Uiso 1 1 calc R
C27 C 0.5194(5) 0.0898(3) 0.5814(2) 0.0443(13) Uani 1 1 d .
H27 H 0.5896 0.0842 0.5581 0.053 Uiso 1 1 calc R
C28 C 0.4418(5) 0.0288(3) 0.5840(2) 0.0409(12) Uani 1 1 d .
H28 H 0.4601 -0.0181 0.5630 0.049 Uiso 1 1 calc R
C29 C 0.3364(4) 0.0374(3) 0.6179(2) 0.0353(11) Uani 1 1 d .
H29 H 0.2835 -0.0039 0.6192 0.042 Uiso 1 1 calc R
C30 C -0.2356(4) 0.0055(3) 0.6470(2) 0.0319(10) Uani 1 1 d .
C31 C -0.3342(5) -0.0383(3) 0.6683(2) 0.0446(13) Uani 1 1 d .
H31A H -0.3676 -0.0769 0.6357 0.067 Uiso 1 1 calc R
H31B H -0.4007 -0.0066 0.6830 0.067 Uiso 1 1 calc R
H31C H -0.2996 -0.0602 0.7002 0.067 Uiso 1 1 calc R
C32 C 0.1425(4) 0.1260(3) 0.5180(2) 0.0356(11) Uani 1 1 d .
H32 H 0.2087 0.1272 0.5466 0.043 Uiso 1 1 calc R
C33 C 0.1684(5) 0.1488(3) 0.4654(2) 0.0372(11) Uani 1 1 d .
H33 H 0.2500 0.1657 0.4596 0.045 Uiso 1 1 calc R
C34 C 0.0733(4) 0.1466(2) 0.42093(18) 0.0294(10) Uani 1 1 d .
C35 C 0.0980(4) 0.1707(2) 0.36391(18) 0.0274(9) Uani 1 1 d .
C36 C 0.1916(5) 0.2258(3) 0.3610(2) 0.0413(12) Uani 1 1 d .
H36 H 0.2368 0.2502 0.3960 0.050 Uiso 1 1 calc R
C37 C 0.2162(5) 0.2433(3) 0.3073(2) 0.0422(12) Uani 1 1 d .
H37 H 0.2801 0.2794 0.3067 0.051 Uiso 1 1 calc R
C38 C 0.0626(4) 0.1606(3) 0.2578(2) 0.0337(10) Uani 1 1 d .
H38 H 0.0174 0.1381 0.2223 0.040 Uiso 1 1 calc R
C39 C 0.0320(4) 0.1395(2) 0.3102(2) 0.0315(10) Uani 1 1 d .
H39 H -0.0335 0.1041 0.3097 0.038 Uiso 1 1 calc R
C40 C -0.0461(4) 0.1206(2) 0.43351(19) 0.0295(10) Uani 1 1 d .
H40 H -0.1131 0.1173 0.4049 0.035 Uiso 1 1 calc R
C41 C -0.0660(4) 0.1000(2) 0.4871(2) 0.0337(10) Uani 1 1 d .
H41 H -0.1471 0.0836 0.4942 0.040 Uiso 1 1 calc R
C42 C 0.1744(4) 0.0887(2) 0.10422(19) 0.0274(9) Uani 1 1 d .
H42 H 0.2457 0.0842 0.1286 0.033 Uiso 1 1 calc R
C43 C 0.1306(4) 0.0281(2) 0.0606(2) 0.0281(9) Uani 1 1 d .
H43 H 0.1723 -0.0162 0.0564 0.034 Uiso 1 1 calc R
C44 C 0.0257(4) 0.0325(2) 0.02314(19) 0.0257(9) Uani 1 1 d .
C45 C -0.0319(4) 0.1012(2) 0.0319(2) 0.0327(10) Uani 1 1 d .
H45 H -0.1028 0.1073 0.0079 0.039 Uiso 1 1 calc R
C46 C 0.0166(4) 0.1595(2) 0.0759(2) 0.0309(10) Uani 1 1 d .
H46 H -0.0224 0.2047 0.0804 0.037 Uiso 1 1 calc R
C47 C 0.4653(4) 0.4505(2) 0.11488(19) 0.0285(10) Uani 1 1 d .
H47 H 0.5110 0.4872 0.1007 0.034 Uiso 1 1 calc R
C48 C 0.3143(4) 0.3905(2) 0.15283(18) 0.0262(9) Uani 1 1 d .
C49 C 0.4115(4) 0.3438(2) 0.14068(19) 0.0271(9) Uani 1 1 d .
C50 C 0.6251(5) 0.3548(3) 0.0948(2) 0.0415(12) Uani 1 1 d .
H50A H 0.6498 0.3794 0.0632 0.062 Uiso 1 1 calc R
H50B H 0.6148 0.3021 0.0794 0.062 Uiso 1 1 calc R
H50C H 0.6892 0.3644 0.1271 0.062 Uiso 1 1 calc R
C51 C 0.2797(4) 0.5252(2) 0.1413(2) 0.0339(10) Uani 1 1 d .
H51A H 0.3323 0.5648 0.1320 0.051 Uiso 1 1 calc R
H51B H 0.2533 0.5392 0.1817 0.051 Uiso 1 1 calc R
H51C H 0.2066 0.5159 0.1137 0.051 Uiso 1 1 calc R
C52 C 0.0571(4) 0.3920(2) 0.1200(2) 0.0297(10) Uani 1 1 d .
C53 C 0.0852(4) 0.3727(2) 0.0602(2) 0.0309(10) Uani 1 1 d .
H53 H 0.1529 0.3430 0.0492 0.037 Uiso 1 1 calc R
C54 C 0.0120(5) 0.3976(3) 0.0169(2) 0.0386(11) Uani 1 1 d .
H54 H 0.0307 0.3843 -0.0234 0.046 Uiso 1 1 calc R
C55 C -0.0886(4) 0.4422(3) 0.0324(2) 0.0361(11) Uani 1 1 d .
H55 H -0.1371 0.4588 0.0029 0.043 Uiso 1 1 calc R
C56 C -0.1163(4) 0.4618(2) 0.0927(2) 0.0335(10) Uani 1 1 d .
H56 H -0.1834 0.4920 0.1035 0.040 Uiso 1 1 calc R
C57 C -0.0454(4) 0.4368(2) 0.1363(2) 0.0305(10) Uani 1 1 d .
H57 H -0.0652 0.4495 0.1765 0.037 Uiso 1 1 calc R
C58 C 0.1417(4) 0.4145(2) 0.2498(2) 0.0286(9) Uani 1 1 d .
C59 C 0.2435(4) 0.4539(2) 0.2844(2) 0.0320(10) Uani 1 1 d .
H59 H 0.3213 0.4579 0.2677 0.038 Uiso 1 1 calc R
C60 C 0.2284(5) 0.4871(2) 0.3439(2) 0.0347(11) Uani 1 1 d .
H60 H 0.2967 0.5129 0.3671 0.042 Uiso 1 1 calc R
C61 C 0.1125(5) 0.4822(2) 0.3690(2) 0.0360(11) Uani 1 1 d .
H61 H 0.1025 0.5054 0.4087 0.043 Uiso 1 1 calc R
C62 C 0.0129(5) 0.4429(3) 0.3349(2) 0.0380(11) Uani 1 1 d .
H62 H -0.0649 0.4396 0.3518 0.046 Uiso 1 1 calc R
C63 C 0.0259(4) 0.4082(3) 0.2762(2) 0.0360(11) Uani 1 1 d .
H63 H -0.0420 0.3806 0.2539 0.043 Uiso 1 1 calc R
C64 C 0.5286(4) 0.2468(2) 0.2105(2) 0.0323(10) Uani 1 1 d .
C65 C 0.6082(5) 0.3077(3) 0.2366(2) 0.0419(12) Uani 1 1 d .
H65 H 0.6005 0.3529 0.2242 0.050 Uiso 1 1 calc R
C66 C 0.6995(5) 0.3012(3) 0.2812(2) 0.0480(13) Uani 1 1 d .
H66 H 0.7541 0.3417 0.2978 0.058 Uiso 1 1 calc R
C67 C 0.7091(6) 0.2348(3) 0.3007(3) 0.0554(15) Uani 1 1 d .
H67 H 0.7706 0.2305 0.3303 0.066 Uiso 1 1 calc R
C68 C 0.6274(6) 0.1747(3) 0.2763(3) 0.0577(16) Uani 1 1 d .
H68 H 0.6327 0.1303 0.2901 0.069 Uiso 1 1 calc R
C69 C 0.5374(6) 0.1805(3) 0.2313(2) 0.0491(14) Uani 1 1 d .
H69 H 0.4826 0.1399 0.2149 0.059 Uiso 1 1 calc R
C70 C 0.4494(5) 0.1918(2) 0.0841(2) 0.0353(11) Uani 1 1 d .
C71 C 0.5483(5) 0.1443(3) 0.0813(2) 0.0440(13) Uani 1 1 d .
H71 H 0.5999 0.1443 0.1156 0.053 Uiso 1 1 calc R
C72 C 0.5709(6) 0.0969(3) 0.0278(3) 0.0559(16) Uani 1 1 d .
H72 H 0.6368 0.0647 0.0264 0.067 Uiso 1 1 calc R
C73 C 0.4956(7) 0.0974(3) -0.0237(3) 0.0604(18) Uani 1 1 d .
H73 H 0.5110 0.0656 -0.0597 0.072 Uiso 1 1 calc R
C74 C 0.3977(7) 0.1452(3) -0.0214(2) 0.0581(16) Uani 1 1 d .
H74 H 0.3476 0.1463 -0.0560 0.070 Uiso 1 1 calc R
C75 C 0.3744(6) 0.1916(3) 0.0324(2) 0.0448(13) Uani 1 1 d .
H75 H 0.3073 0.2231 0.0340 0.054 Uiso 1 1 calc R
C76 C 0.7367(5) 0.2496(3) 0.9710(3) 0.0435(12) Uani 1 1 d .
C77 C 0.6478(6) 0.2646(3) 0.9253(3) 0.0611(16) Uani 1 1 d .
H77A H 0.6115 0.2184 0.9021 0.092 Uiso 1 1 calc R
H77B H 0.6907 0.2916 0.8993 0.092 Uiso 1 1 calc R
H77C H 0.5819 0.2938 0.9441 0.092 Uiso 1 1 calc R
C78 C -0.0217(14) 0.2648(9) 0.8801(4) 0.139(7) Uani 1 1 d .
C79 C 0.0363(14) 0.2155(5) 0.9091(7) 0.192(8) Uani 1 1 d .
H79A H 0.0253 0.1662 0.8849 0.288 Uiso 1 1 calc R
H79B H -0.0006 0.2164 0.9471 0.288 Uiso 1 1 calc R
H79C H 0.1249 0.2293 0.9158 0.288 Uiso 1 1 calc R
Cu1 Cu -0.01548(5) 0.10836(3) 0.61854(2) 0.02724(14) Uani 1 1 d .
Cu2 Cu 0.19769(5) 0.23977(3) 0.17571(2) 0.02704(14) Uani 1 1 d .
F1 F 0.4774(3) 0.1703(2) 0.44080(18) 0.0802(12) Uani 1 1 d .
F2 F 0.6569(4) 0.1735(3) 0.49948(19) 0.0950(14) Uani 1 1 d .
F3 F 0.6417(4) 0.2551(2) 0.43738(17) 0.0773(11) Uani 1 1 d .
F4 F 0.6605(3) 0.13404(19) 0.39999(18) 0.0677(10) Uani 1 1 d .
F5 F 0.2415(3) 0.36199(18) 0.92187(13) 0.0535(8) Uani 1 1 d .
F6 F 0.3954(3) 0.35260(17) 0.99256(13) 0.0530(8) Uani 1 1 d .
F7 F 0.3463(3) 0.46602(16) 0.97554(15) 0.0583(9) Uani 1 1 d .
F8 F 0.4454(3) 0.38584(16) 0.90503(14) 0.0488(7) Uani 1 1 d .
F9 F 0.3110(4) 0.47506(19) 0.80464(15) 0.0706(11) Uani 1 1 d .
F10 F 0.4651(3) 0.50515(16) 0.74747(14) 0.0495(8) Uani 1 1 d .
F11 F 0.2602(4) 0.5186(2) 0.7229(2) 0.0994(16) Uani 1 1 d .
F12 F 0.3314(3) 0.40330(17) 0.71347(14) 0.0548(8) Uani 1 1 d .
F13 F 0.6236(3) -0.00844(17) 0.82052(16) 0.0590(9) Uani 1 1 d .
F14 F 0.7294(3) 0.09054(18) 0.88133(14) 0.0555(8) Uani 1 1 d .
F15 F 0.7455(3) 0.07364(18) 0.78180(15) 0.0622(9) Uani 1 1 d .
F16 F 0.5607(3) 0.10769(17) 0.82164(15) 0.0536(8) Uani 1 1 d .
N1 N 0.2265(3) 0.2505(2) 0.77331(15) 0.0276(8) Uani 1 1 d .
N2 N 0.0914(3) 0.32650(19) 0.74886(16) 0.0281(8) Uani 1 1 d .
N3 N -0.1559(4) 0.0391(2) 0.63093(16) 0.0320(9) Uani 1 1 d .
N4 N 0.0277(3) 0.1024(2) 0.53036(15) 0.0292(8) Uani 1 1 d .
N5 N 0.1546(3) 0.21224(19) 0.25507(16) 0.0290(8) Uani 1 1 d .
N6 N 0.1171(3) 0.15427(19) 0.11264(16) 0.0283(8) Uani 1 1 d .
N7 N 0.5052(3) 0.38297(19) 0.11723(16) 0.0279(8) Uani 1 1 d .
N8 N 0.3514(3) 0.45737(18) 0.13572(15) 0.0254(8) Uani 1 1 d .
N9 N 0.8055(4) 0.2386(3) 1.0084(2) 0.0490(11) Uani 1 1 d .
N10 N -0.0730(10) 0.3062(8) 0.8567(3) 0.172(7) Uani 1 1 d .
P1 P -0.05213(11) 0.23285(6) 0.64688(5) 0.0259(2) Uani 1 1 d .
P2 P 0.15591(11) 0.11484(6) 0.68341(5) 0.0260(2) Uani 1 1 d .
P3 P 0.16180(11) 0.35936(6) 0.17470(5) 0.0267(2) Uani 1 1 d .
P4 P 0.40314(11) 0.24980(6) 0.15425(5) 0.0280(3) Uani 1 1 d .

loop_
_atom_site_aniso_label
_atom_site_aniso_U_11
_atom_site_aniso_U_22
_atom_site_aniso_U_33
_atom_site_aniso_U_23
_atom_site_aniso_U_13
_atom_site_aniso_U_12
B1 0.058(4) 0.058(5) 0.061(4) 0.021(4) -0.007(4) -0.022(4)
B2 0.039(3) 0.036(3) 0.032(3) 0.003(2) -0.004(2) 0.001(2)
B3 0.027(3) 0.034(3) 0.046(3) 0.007(2) -0.005(2) 0.004(2)
B4 0.041(3) 0.036(3) 0.041(3) 0.017(2) 0.005(3) 0.004(3)
C1 0.036(3) 0.026(2) 0.030(2) -0.0002(18) -0.001(2) -0.0075(19)
C2 0.025(2) 0.023(2) 0.026(2) 0.0026(17) 0.0014(17) -0.0052(17)
C3 0.026(2) 0.029(2) 0.019(2) 0.0010(17) -0.0002(17) -0.0073(18)
C4 0.025(2) 0.037(3) 0.032(2) 0.006(2) -0.0047(19) -0.0043(19)
C5 0.045(3) 0.020(2) 0.052(3) -0.002(2) -0.003(2) 0.004(2)
C6 0.029(2) 0.023(2) 0.035(2) 0.0045(18) -0.0028(19) -0.0003(18)
C7 0.030(2) 0.035(3) 0.030(2) 0.0082(19) 0.0007(19) -0.003(2)
C8 0.034(3) 0.044(3) 0.032(2) 0.013(2) 0.002(2) -0.004(2)
C9 0.030(2) 0.035(3) 0.042(3) 0.004(2) 0.006(2) -0.001(2)
C10 0.036(3) 0.029(2) 0.045(3) 0.008(2) 0.005(2) 0.001(2)
C11 0.041(3) 0.030(2) 0.037(3) 0.008(2) 0.009(2) -0.003(2)
C12 0.035(3) 0.033(2) 0.032(2) 0.0034(19) 0.012(2) 0.002(2)
C13 0.046(3) 0.043(3) 0.038(3) 0.014(2) 0.002(2) -0.007(2)
C14 0.059(4) 0.061(4) 0.051(3) 0.028(3) 0.002(3) -0.012(3)
C15 0.077(4) 0.059(4) 0.054(4) 0.032(3) 0.013(3) 0.002(3)
C16 0.058(3) 0.052(3) 0.028(3) 0.014(2) 0.000(2) 0.009(3)
C17 0.043(3) 0.042(3) 0.027(2) 0.004(2) -0.001(2) 0.003(2)
C18 0.035(2) 0.022(2) 0.027(2) 0.0025(17) 0.0023(18) -0.0058(18)
C19 0.043(3) 0.032(3) 0.038(3) 0.015(2) 0.002(2) 0.006(2)
C20 0.056(3) 0.042(3) 0.053(3) 0.016(3) -0.002(3) 0.012(3)
C21 0.071(4) 0.035(3) 0.037(3) 0.014(2) 0.008(3) -0.004(3)
C22 0.049(3) 0.041(3) 0.049(3) 0.008(2) 0.012(3) -0.013(2)
C23 0.040(3) 0.033(3) 0.035(3) 0.012(2) 0.007(2) -0.007(2)
C24 0.026(2) 0.034(2) 0.027(2) 0.0077(19) -0.0037(18) 0.0006(19)
C25 0.032(2) 0.045(3) 0.021(2) 0.0028(19) 0.0064(18) -0.003(2)
C26 0.034(3) 0.053(3) 0.034(3) 0.005(2) 0.005(2) -0.010(2)
C27 0.035(3) 0.071(4) 0.025(2) 0.003(2) 0.007(2) 0.009(3)
C28 0.036(3) 0.047(3) 0.037(3) 0.002(2) 0.005(2) 0.003(2)
C29 0.031(2) 0.037(3) 0.039(3) 0.008(2) 0.010(2) 0.003(2)
C30 0.025(2) 0.034(3) 0.039(3) 0.011(2) 0.0042(19) -0.005(2)
C31 0.038(3) 0.046(3) 0.049(3) 0.009(2) 0.001(2) -0.011(2)
C32 0.028(2) 0.052(3) 0.026(2) 0.007(2) 0.0034(19) 0.001(2)
C33 0.032(3) 0.051(3) 0.029(2) 0.009(2) 0.000(2) 0.000(2)
C34 0.038(3) 0.026(2) 0.023(2) 0.0014(17) 0.0065(19) 0.0020(19)
C35 0.028(2) 0.028(2) 0.025(2) 0.0038(17) 0.0000(17) -0.0003(18)
C36 0.046(3) 0.045(3) 0.029(2) 0.004(2) -0.007(2) -0.020(2)
C37 0.051(3) 0.042(3) 0.030(2) 0.006(2) -0.005(2) -0.021(2)
C38 0.034(2) 0.035(3) 0.032(2) 0.007(2) -0.004(2) -0.003(2)
C39 0.029(2) 0.032(2) 0.033(2) 0.0074(19) 0.0029(19) -0.0096(19)
C40 0.025(2) 0.037(2) 0.025(2) 0.0062(18) -0.0011(18) -0.0060(19)
C41 0.033(2) 0.035(3) 0.032(2) 0.003(2) 0.005(2) -0.003(2)
C42 0.035(2) 0.021(2) 0.027(2) 0.0080(17) 0.0000(18) -0.0012(18)
C43 0.031(2) 0.018(2) 0.037(2) 0.0089(18) 0.0012(19) 0.0028(17)
C44 0.028(2) 0.021(2) 0.029(2) 0.0082(18) 0.0013(18) 0.0013(17)
C45 0.034(2) 0.029(2) 0.035(2) 0.0065(19) -0.006(2) 0.004(2)
C46 0.035(2) 0.017(2) 0.038(2) 0.0005(18) -0.004(2) 0.0019(18)
C47 0.032(2) 0.027(2) 0.028(2) 0.0109(18) 0.0014(18) -0.0095(19)
C48 0.034(2) 0.023(2) 0.021(2) 0.0042(17) -0.0031(17) -0.0098(18)
C49 0.025(2) 0.028(2) 0.028(2) 0.0047(18) 0.0028(17) -0.0004(18)
C50 0.039(3) 0.037(3) 0.050(3) 0.009(2) 0.015(2) 0.002(2)
C51 0.040(3) 0.024(2) 0.038(3) 0.0062(19) 0.000(2) 0.000(2)
C52 0.033(2) 0.022(2) 0.034(2) 0.0062(18) -0.0007(19) -0.0050(18)
C53 0.025(2) 0.034(2) 0.034(2) 0.009(2) 0.0014(19) -0.0015(19)
C54 0.044(3) 0.035(3) 0.035(3) 0.005(2) 0.000(2) -0.005(2)
C55 0.032(3) 0.033(3) 0.046(3) 0.019(2) -0.009(2) -0.009(2)
C56 0.027(2) 0.028(2) 0.045(3) 0.008(2) -0.001(2) -0.0018(19)
C57 0.028(2) 0.026(2) 0.034(2) -0.0006(19) -0.0013(19) -0.0004(18)
C58 0.029(2) 0.024(2) 0.032(2) 0.0064(18) 0.0000(18) -0.0019(18)
C59 0.032(2) 0.028(2) 0.037(3) 0.0078(19) 0.005(2) -0.0005(19)
C60 0.043(3) 0.030(2) 0.029(2) 0.0030(19) -0.005(2) -0.006(2)
C61 0.053(3) 0.028(2) 0.027(2) 0.0059(19) 0.005(2) 0.000(2)
C62 0.040(3) 0.048(3) 0.029(2) 0.012(2) 0.011(2) 0.004(2)
C63 0.031(2) 0.034(3) 0.040(3) 0.002(2) 0.004(2) -0.005(2)
C64 0.031(2) 0.029(2) 0.036(2) 0.0025(19) 0.0062(19) -0.0005(19)
C65 0.042(3) 0.044(3) 0.040(3) 0.010(2) 0.002(2) -0.002(2)
C66 0.039(3) 0.059(4) 0.046(3) 0.013(3) -0.007(2) -0.006(3)
C67 0.053(4) 0.067(4) 0.047(3) 0.013(3) -0.008(3) 0.012(3)
C68 0.063(4) 0.045(3) 0.065(4) 0.013(3) -0.010(3) 0.015(3)
C69 0.058(4) 0.035(3) 0.052(3) 0.007(2) -0.011(3) 0.000(3)
C70 0.045(3) 0.019(2) 0.040(3) 0.0008(19) 0.011(2) -0.002(2)
C71 0.050(3) 0.036(3) 0.044(3) -0.001(2) 0.015(2) 0.002(2)
C72 0.060(4) 0.034(3) 0.070(4) -0.004(3) 0.028(3) -0.001(3)
C73 0.095(5) 0.032(3) 0.052(4) -0.005(3) 0.044(4) -0.007(3)
C74 0.095(5) 0.048(3) 0.028(3) 0.003(2) 0.006(3) -0.006(3)
C75 0.069(4) 0.033(3) 0.032(3) 0.006(2) 0.010(2) 0.003(3)
C76 0.047(3) 0.032(3) 0.052(3) 0.006(2) 0.009(3) 0.004(2)
C77 0.072(4) 0.053(4) 0.061(4) 0.020(3) -0.014(3) 0.010(3)
C78 0.152(12) 0.191(14) 0.047(6) -0.021(7) 0.025(6) -0.132(11)
C79 0.278(17) 0.052(5) 0.250(15) -0.006(7) 0.222(14) 0.001(8)
Cu1 0.0285(3) 0.0263(3) 0.0255(3) 0.0019(2) 0.0027(2) -0.0014(2)
Cu2 0.0313(3) 0.0216(3) 0.0277(3) 0.0047(2) 0.0020(2) -0.0042(2)
F1 0.0354(18) 0.099(3) 0.096(3) -0.004(2) -0.0042(18) 0.0016(19)
F2 0.061(2) 0.154(4) 0.079(3) 0.054(3) -0.004(2) -0.031(3)
F3 0.088(3) 0.061(2) 0.078(3) 0.0041(19) 0.011(2) -0.017(2)
F4 0.054(2) 0.057(2) 0.096(3) 0.028(2) 0.001(2) 0.0054(17)
F5 0.0399(17) 0.072(2) 0.0412(17) -0.0014(15) -0.0051(13) -0.0106(15)
F6 0.070(2) 0.0537(19) 0.0408(17) 0.0226(14) -0.0037(15) 0.0130(16)
F7 0.055(2) 0.0396(17) 0.074(2) -0.0033(15) -0.0075(17) 0.0107(15)
F8 0.0479(18) 0.0481(18) 0.0547(18) 0.0196(14) 0.0106(14) -0.0012(14)
F9 0.083(3) 0.066(2) 0.054(2) -0.0056(17) 0.0162(18) -0.0358(19)
F10 0.0290(15) 0.0456(17) 0.070(2) 0.0024(15) 0.0047(14) -0.0051(13)
F11 0.051(2) 0.076(3) 0.184(5) 0.069(3) -0.037(3) -0.009(2)
F12 0.0446(18) 0.0546(19) 0.0547(19) -0.0130(15) 0.0064(15) -0.0102(15)
F13 0.059(2) 0.0413(18) 0.082(2) 0.0270(17) -0.0002(18) -0.0031(15)
F14 0.061(2) 0.058(2) 0.0496(18) 0.0161(15) -0.0076(16) 0.0162(16)
F15 0.065(2) 0.064(2) 0.056(2) 0.0051(16) 0.0234(17) -0.0083(17)
F16 0.0401(17) 0.0541(19) 0.073(2) 0.0286(17) -0.0032(15) 0.0060(14)
N1 0.0276(19) 0.035(2) 0.0195(17) 0.0041(15) 0.0035(14) -0.0056(16)
N2 0.030(2) 0.0246(19) 0.0282(19) 0.0031(15) 0.0021(16) -0.0038(15)
N3 0.034(2) 0.028(2) 0.032(2) 0.0002(16) -0.0026(17) 0.0021(17)
N4 0.034(2) 0.033(2) 0.0202(17) 0.0034(15) 0.0020(15) -0.0002(16)
N5 0.0291(19) 0.0279(19) 0.0291(19) 0.0055(15) -0.0005(15) -0.0058(16)
N6 0.034(2) 0.0231(19) 0.0271(19) 0.0054(15) 0.0004(16) -0.0034(15)
N7 0.0257(19) 0.0275(19) 0.0310(19) 0.0079(15) 0.0051(15) -0.0060(15)
N8 0.033(2) 0.0212(18) 0.0233(18) 0.0077(14) -0.0005(15) -0.0049(15)
N9 0.046(3) 0.048(3) 0.053(3) 0.009(2) -0.002(2) 0.010(2)
N10 0.126(8) 0.337(17) 0.043(4) 0.055(6) -0.028(4) -0.153(9)
P1 0.0279(6) 0.0242(6) 0.0249(6) 0.0037(4) 0.0009(4) -0.0016(4)
P2 0.0271(6) 0.0256(6) 0.0251(6) 0.0042(4) 0.0027(4) -0.0003(5)
P3 0.0267(6) 0.0216(5) 0.0315(6) 0.0053(4) 0.0019(5) -0.0023(4)
P4 0.0313(6) 0.0216(6) 0.0301(6) 0.0030(4) 0.0040(5) -0.0025(5)

loop_
_atom_type_symbol
_atom_type_description
_atom_type_scat_dispersion_real
_atom_type_scat_dispersion_imag
_atom_type_scat_source
C C 0.0033 0.0016 'International Tables Vol C Tables 4.2.6.8 and 6.1.1.4'
H H 0.0000 0.0000 'International Tables Vol C Tables 4.2.6.8 and 6.1.1.4'
B B 0.0013 0.0007 'International Tables Vol C Tables 4.2.6.8 and 6.1.1.4'
N N 0.0061 0.0033 'International Tables Vol C Tables 4.2.6.8 and 6.1.1.4'
F F 0.0171 0.0103 'International Tables Vol C Tables 4.2.6.8 and 6.1.1.4'
P P 0.1023 0.0942 'International Tables Vol C Tables 4.2.6.8 and 6.1.1.4'
Cu Cu 0.3201 1.2651 'International Tables Vol C Tables 4.2.6.8 and 6.1.1.4'

loop_
_geom_angle_atom_site_label_1
_geom_angle_atom_site_label_2
_geom_angle_atom_site_label_3
_geom_angle
_geom_angle_site_symmetry_3
F3 B1 F4 109.8(6) .
F3 B1 F2 109.4(5) .
F4 B1 F2 107.8(6) .
F3 B1 F1 112.7(6) .
F4 B1 F1 109.1(5) .
F2 B1 F1 107.9(5) .
F6 B2 F8 110.3(4) .
F6 B2 F7 109.8(4) .
F8 B2 F7 109.7(4) .
F6 B2 F5 110.0(4) .
F8 B2 F5 108.0(4) .
F7 B2 F5 109.0(4) .
F11 B3 F10 111.7(5) .
F11 B3 F12 110.3(5) .
F10 B3 F12 111.7(4) .
F11 B3 F9 107.0(5) .
F10 B3 F9 108.6(4) .
F12 B3 F9 107.3(4) .
F15 B4 F14 108.4(5) .
F15 B4 F13 111.4(5) .
F14 B4 F13 110.5(4) .
F15 B4 F16 109.2(4) .
F14 B4 F16 109.1(4) .
F13 B4 F16 108.2(4) .
N2 C1 N1 110.6(4) .
N2 C1 H1 124.7 .
N1 C1 H1 124.7 .
C3 C2 N2 107.0(4) .
C3 C2 P1 122.8(3) .
N2 C2 P1 130.2(3) .
C2 C3 N1 106.2(4) .
C2 C3 P2 123.1(3) .
N1 C3 P2 130.7(3) .
N1 C4 H4A 109.5 .
N1 C4 H4B 109.5 .
H4A C4 H4B 109.5 .
N1 C4 H4C 109.5 .
H4A C4 H4C 109.5 .
H4B C4 H4C 109.5 .
N2 C5 H5A 109.5 .
N2 C5 H5B 109.5 .
H5A C5 H5B 109.5 .
N2 C5 H5C 109.5 .
H5A C5 H5C 109.5 .
H5B C5 H5C 109.5 .
C11 C6 C7 119.5(4) .
C11 C6 P1 124.1(3) .
C7 C6 P1 116.4(3) .
C8 C7 C6 119.7(4) .
C8 C7 H7 120.1 .
C6 C7 H7 120.1 .
C7 C8 C9 120.9(4) .
C7 C8 H8 119.6 .
C9 C8 H8 119.6 .
C8 C9 C10 119.9(4) .
C8 C9 H9 120.1 .
C10 C9 H9 120.1 .
C9 C10 C11 119.7(5) .
C9 C10 H10 120.2 .
C11 C10 H10 120.2 .
C6 C11 C10 120.3(4) .
C6 C11 H11 119.9 .
C10 C11 H11 119.9 .
C13 C12 C17 118.9(4) .
C13 C12 P1 123.6(4) .
C17 C12 P1 117.4(4) .
C14 C13 C12 120.0(5) .
C14 C13 H13 120.0 .
C12 C13 H13 120.0 .
C15 C14 C13 120.7(5) .
C15 C14 H14 119.6 .
C13 C14 H14 119.6 .
C14 C15 C16 120.1(5) .
C14 C15 H15 120.0 .
C16 C15 H15 120.0 .
C15 C16 C17 120.1(5) .
C15 C16 H16 119.9 .
C17 C16 H16 119.9 .
C16 C17 C12 120.1(5) .
C16 C17 H17 119.9 .
C12 C17 H17 119.9 .
C23 C18 C19 120.1(4) .
C23 C18 P2 115.9(4) .
C19 C18 P2 123.9(3) .
C20 C19 C18 120.0(5) .
C20 C19 H19 120.0 .
C18 C19 H19 120.0 .
C21 C20 C19 119.8(5) .
C21 C20 H20 120.1 .
C19 C20 H20 120.1 .
C20 C21 C22 120.4(5) .
C20 C21 H21 119.8 .
C22 C21 H21 119.8 .
C23 C22 C21 119.9(5) .
C23 C22 H22 120.0 .
C21 C22 H22 120.0 .
C22 C23 C18 119.8(5) .
C22 C23 H23 120.1 .
C18 C23 H23 120.1 .
C29 C24 C25 119.3(4) .
C29 C24 P2 116.8(3) .
C25 C24 P2 123.1(3) .
C26 C25 C24 119.4(5) .
C26 C25 H25 120.3 .
C24 C25 H25 120.3 .
C25 C26 C27 120.7(5) .
C25 C26 H26 119.6 .
C27 C26 H26 119.6 .
C28 C27 C26 120.2(5) .
C28 C27 H27 119.9 .
C26 C27 H27 119.9 .
C27 C28 C29 119.8(5) .
C27 C28 H28 120.1 .
C29 C28 H28 120.1 .
C28 C29 C24 120.6(5) .
C28 C29 H29 119.7 .
C24 C29 H29 119.7 .
N3 C30 C31 178.4(5) .
C30 C31 H31A 109.5 .
C30 C31 H31B 109.5 .
H31A C31 H31B 109.5 .
C30 C31 H31C 109.5 .
H31A C31 H31C 109.5 .
H31B C31 H31C 109.5 .
N4 C32 C33 123.8(4) .
N4 C32 H32 118.1 .
C33 C32 H32 118.1 .
C32 C33 C34 120.0(4) .
C32 C33 H33 120.0 .
C34 C33 H33 120.0 .
C33 C34 C40 116.0(4) .
C33 C34 C35 121.4(4) .
C40 C34 C35 122.6(4) .
C39 C35 C36 116.1(4) .
C39 C35 C34 122.2(4) .
C36 C35 C34 121.7(4) .
C37 C36 C35 119.9(4) .
C37 C36 H36 120.1 .
C35 C36 H36 120.1 .
N5 C37 C36 124.3(4) .
N5 C37 H37 117.9 .
C36 C37 H37 117.9 .
N5 C38 C39 123.4(4) .
N5 C38 H38 118.3 .
C39 C38 H38 118.3 .
C38 C39 C35 120.3(4) .
C38 C39 H39 119.9 .
C35 C39 H39 119.9 .
C41 C40 C34 121.0(4) .
C41 C40 H40 119.5 .
C34 C40 H40 119.5 .
N4 C41 C40 122.5(4) .
N4 C41 H41 118.7 .
C40 C41 H41 118.7 .
N6 C42 C43 122.2(4) .
N6 C42 H42 118.9 .
C43 C42 H42 118.9 .
C42 C43 C44 120.8(4) .
C42 C43 H43 119.6 .
C44 C43 H43 119.6 .
C43 C44 C45 116.4(4) .
C43 C44 C44 122.0(5) 2
C45 C44 C44 121.6(5) 2
C46 C45 C44 120.0(4) .
C46 C45 H45 120.0 .
C44 C45 H45 120.0 .
N6 C46 C45 123.2(4) .
N6 C46 H46 118.4 .
C45 C46 H46 118.4 .
N8 C47 N7 109.7(4) .
N8 C47 H47 125.1 .
N7 C47 H47 125.1 .
C49 C48 N8 106.5(4) .
C49 C48 P3 122.6(3) .
N8 C48 P3 130.1(3) .
C48 C49 N7 106.8(4) .
C48 C49 P4 121.8(3) .
N7 C49 P4 131.4(3) .
N7 C50 H50A 109.5 .
N7 C50 H50B 109.5 .
H50A C50 H50B 109.5 .
N7 C50 H50C 109.5 .
H50A C50 H50C 109.5 .
H50B C50 H50C 109.5 .
N8 C51 H51A 109.5 .
N8 C51 H51B 109.5 .
H51A C51 H51B 109.5 .
N8 C51 H51C 109.5 .
H51A C51 H51C 109.5 .
H51B C51 H51C 109.5 .
C53 C52 C57 120.0(4) .
C53 C52 P3 116.7(3) .
C57 C52 P3 123.3(3) .
C52 C53 C54 119.5(4) .
C52 C53 H53 120.2 .
C54 C53 H53 120.2 .
C53 C54 C55 121.0(5) .
C53 C54 H54 119.5 .
C55 C54 H54 119.5 .
C54 C55 C56 119.3(4) .
C54 C55 H55 120.4 .
C56 C55 H55 120.4 .
C57 C56 C55 120.5(4) .
C57 C56 H56 119.8 .
C55 C56 H56 119.8 .
C56 C57 C52 119.7(4) .
C56 C57 H57 120.1 .
C52 C57 H57 120.1 .
C59 C58 C63 119.2(4) .
C59 C58 P3 121.3(3) .
C63 C58 P3 118.8(3) .
C60 C59 C58 119.7(4) .
C60 C59 H59 120.1 .
C58 C59 H59 120.1 .
C61 C60 C59 120.6(4) .
C61 C60 H60 119.7 .
C59 C60 H60 119.7 .
C62 C61 C60 119.5(4) .
C62 C61 H61 120.3 .
C60 C61 H61 120.3 .
C61 C62 C63 121.1(4) .
C61 C62 H62 119.4 .
C63 C62 H62 119.4 .
C62 C63 C58 119.8(4) .
C62 C63 H63 120.1 .
C58 C63 H63 120.1 .
C65 C64 C69 119.3(5) .
C65 C64 P4 123.9(4) .
C69 C64 P4 116.6(4) .
C64 C65 C66 120.1(5) .
C64 C65 H65 119.9 .
C66 C65 H65 119.9 .
C67 C66 C65 120.2(5) .
C67 C66 H66 119.9 .
C65 C66 H66 119.9 .
C66 C67 C68 120.0(5) .
C66 C67 H67 120.0 .
C68 C67 H67 120.0 .
C67 C68 C69 120.1(5) .
C67 C68 H68 120.0 .
C69 C68 H68 120.0 .
C68 C69 C64 120.2(5) .
C68 C69 H69 119.9 .
C64 C69 H69 119.9 .
C75 C70 C71 119.0(4) .
C75 C70 P4 117.4(4) .
C71 C70 P4 123.4(4) .
C72 C71 C70 120.4(6) .
C72 C71 H71 119.8 .
C70 C71 H71 119.8 .
C73 C72 C71 120.1(6) .
C73 C72 H72 119.9 .
C71 C72 H72 119.9 .
C74 C73 C72 119.8(5) .
C74 C73 H73 120.1 .
C72 C73 H73 120.1 .
C73 C74 C75 119.7(6) .
C73 C74 H74 120.1 .
C75 C74 H74 120.1 .
C74 C75 C70 120.9(5) .
C74 C75 H75 119.5 .
C70 C75 H75 119.5 .
N9 C76 C77 178.3(6) .
C76 C77 H77A 109.5 .
C76 C77 H77B 109.5 .
H77A C77 H77B 109.5 .
C76 C77 H77C 109.5 .
H77A C77 H77C 109.5 .
H77B C77 H77C 109.5 .
N10 C78 C79 178.1(13) .
C78 C79 H79A 109.5 .
C78 C79 H79B 109.5 .
H79A C79 H79B 109.5 .
C78 C79 H79C 109.5 .
H79A C79 H79C 109.5 .
H79B C79 H79C 109.5 .
N3 Cu1 N4 115.09(15) .
N3 Cu1 P2 115.04(11) .
N4 Cu1 P2 114.05(11) .
N3 Cu1 P1 115.17(11) .
N4 Cu1 P1 100.88(11) .
P2 Cu1 P1 93.87(4) .
N5 Cu2 N6 103.77(14) .
N5 Cu2 P3 111.79(11) .
N6 Cu2 P3 122.42(11) .
N5 Cu2 P4 119.01(11) .
N6 Cu2 P4 106.25(11) .
P3 Cu2 P4 94.41(4) .
C1 N1 C3 107.8(4) .
C1 N1 C4 125.3(4) .
C3 N1 C4 126.9(4) .
C1 N2 C2 108.3(4) .
C1 N2 C5 124.5(4) .
C2 N2 C5 127.2(4) .
C30 N3 Cu1 169.3(4) .
C32 N4 C41 116.5(4) .
C32 N4 Cu1 119.6(3) .
C41 N4 Cu1 120.1(3) .
C37 N5 C38 116.1(4) .
C37 N5 Cu2 122.4(3) .
C38 N5 Cu2 121.5(3) .
C46 N6 C42 117.4(4) .
C46 N6 Cu2 124.9(3) .
C42 N6 Cu2 117.6(3) .
C47 N7 C49 108.6(3) .
C47 N7 C50 124.5(4) .
C49 N7 C50 126.8(4) .
C47 N8 C48 108.4(4) .
C47 N8 C51 124.6(4) .
C48 N8 C51 127.0(4) .
C12 P1 C2 104.2(2) .
C12 P1 C6 107.2(2) .
C2 P1 C6 102.79(19) .
C12 P1 Cu1 117.25(15) .
C2 P1 Cu1 99.61(14) .
C6 P1 Cu1 122.64(14) .
C3 P2 C24 105.3(2) .
C3 P2 C18 102.70(19) .
C24 P2 C18 106.0(2) .
C3 P2 Cu1 100.33(14) .
C24 P2 Cu1 116.22(14) .
C18 P2 Cu1 123.59(15) .
C48 P3 C58 105.71(19) .
C48 P3 C52 100.1(2) .
C58 P3 C52 109.2(2) .
C48 P3 Cu2 100.29(14) .
C58 P3 Cu2 112.79(15) .
C52 P3 Cu2 125.48(14) .
C64 P4 C49 105.6(2) .
C64 P4 C70 106.6(2) .
C49 P4 C70 104.7(2) .
C64 P4 Cu2 121.01(15) .
C49 P4 Cu2 100.20(14) .
C70 P4 Cu2 116.75(16) .

loop_
_geom_bond_atom_site_label_1
_geom_bond_atom_site_label_2
_geom_bond_distance
_geom_bond_site_symmetry_2
B1 F3 1.364(8) .
B1 F4 1.366(9) .
B1 F2 1.394(8) .
B1 F1 1.403(8) .
B2 F6 1.374(6) .
B2 F8 1.390(6) .
B2 F7 1.391(6) .
B2 F5 1.395(6) .
B3 F11 1.348(6) .
B3 F10 1.371(6) .
B3 F12 1.387(6) .
B3 F9 1.400(7) .
B4 F15 1.372(6) .
B4 F14 1.380(6) .
B4 F13 1.384(6) .
B4 F16 1.394(6) .
C1 N2 1.313(6) .
C1 N1 1.318(6) .
C1 H1 0.9300 .
C2 C3 1.361(6) .
C2 N2 1.393(5) .
C2 P1 1.817(4) .
C3 N1 1.409(5) .
C3 P2 1.814(4) .
C4 N1 1.470(6) .
C4 H4A 0.9600 .
C4 H4B 0.9600 .
C4 H4C 0.9600 .
C5 N2 1.469(6) .
C5 H5A 0.9600 .
C5 H5B 0.9600 .
C5 H5C 0.9600 .
C6 C11 1.388(6) .
C6 C7 1.395(6) .
C6 P1 1.830(5) .
C7 C8 1.378(6) .
C7 H7 0.9300 .
C8 C9 1.379(7) .
C8 H8 0.9300 .
C9 C10 1.388(7) .
C9 H9 0.9300 .
C10 C11 1.391(7) .
C10 H10 0.9300 .
C11 H11 0.9300 .
C12 C13 1.389(6) .
C12 C17 1.407(6) .
C12 P1 1.811(5) .
C13 C14 1.380(7) .
C13 H13 0.9300 .
C14 C15 1.377(8) .
C14 H14 0.9300 .
C15 C16 1.377(8) .
C15 H15 0.9300 .
C16 C17 1.380(7) .
C16 H16 0.9300 .
C17 H17 0.9300 .
C18 C23 1.387(6) .
C18 C19 1.389(6) .
C18 P2 1.824(4) .
C19 C20 1.388(7) .
C19 H19 0.9300 .
C20 C21 1.378(8) .
C20 H20 0.9300 .
C21 C22 1.391(8) .
C21 H21 0.9300 .
C22 C23 1.385(7) .
C22 H22 0.9300 .
C23 H23 0.9300 .
C24 C29 1.390(6) .
C24 C25 1.401(6) .
C24 P2 1.819(4) .
C25 C26 1.377(6) .
C25 H25 0.9300 .
C26 C27 1.383(7) .
C26 H26 0.9300 .
C27 C28 1.374(7) .
C27 H27 0.9300 .
C28 C29 1.381(6) .
C28 H28 0.9300 .
C29 H29 0.9300 .
C30 N3 1.142(5) .
C30 C31 1.449(6) .
C31 H31A 0.9600 .
C31 H31B 0.9600 .
C31 H31C 0.9600 .
C32 N4 1.335(6) .
C32 C33 1.376(6) .
C32 H32 0.9300 .
C33 C34 1.385(6) .
C33 H33 0.9300 .
C34 C40 1.396(6) .
C34 C35 1.477(6) .
C35 C39 1.383(6) .
C35 C36 1.400(6) .
C36 C37 1.354(7) .
C36 H36 0.9300 .
C37 N5 1.336(5) .
C37 H37 0.9300 .
C38 N5 1.344(6) .
C38 C39 1.368(6) .
C38 H38 0.9300 .
C39 H39 0.9300 .
C40 C41 1.365(6) .
C40 H40 0.9300 .
C41 N4 1.356(6) .
C41 H41 0.9300 .
C42 N6 1.352(5) .
C42 C43 1.382(6) .
C42 H42 0.9300 .
C43 C44 1.382(6) .
C43 H43 0.9300 .
C44 C45 1.402(6) .
C44 C44 1.490(8) 2
C45 C46 1.375(6) .
C45 H45 0.9300 .
C46 N6 1.338(6) .
C46 H46 0.9300 .
C47 N8 1.319(5) .
C47 N7 1.333(5) .
C47 H47 0.9300 .
C48 C49 1.367(6) .
C48 N8 1.405(5) .
C48 P3 1.815(4) .
C49 N7 1.388(5) .
C49 P4 1.809(4) .
C50 N7 1.466(6) .
C50 H50A 0.9600 .
C50 H50B 0.9600 .
C50 H50C 0.9600 .
C51 N8 1.469(5) .
C51 H51A 0.9600 .
C51 H51B 0.9600 .
C51 H51C 0.9600 .
C52 C53 1.381(6) .
C52 C57 1.407(6) .
C52 P3 1.828(5) .
C53 C54 1.382(6) .
C53 H53 0.9300 .
C54 C55 1.385(7) .
C54 H54 0.9300 .
C55 C56 1.391(7) .
C55 H55 0.9300 .
C56 C57 1.372(6) .
C56 H56 0.9300 .
C57 H57 0.9300 .
C58 C59 1.391(6) .
C58 C63 1.400(6) .
C58 P3 1.827(4) .
C59 C60 1.385(6) .
C59 H59 0.9300 .
C60 C61 1.385(7) .
C60 H60 0.9300 .
C61 C62 1.370(7) .
C61 H61 0.9300 .
C62 C63 1.373(6) .
C62 H62 0.9300 .
C63 H63 0.9300 .
C64 C65 1.387(7) .
C64 C69 1.393(7) .
C64 P4 1.807(5) .
C65 C66 1.391(7) .
C65 H65 0.9300 .
C66 C67 1.381(8) .
C66 H66 0.9300 .
C67 C68 1.383(8) .
C67 H67 0.9300 .
C68 C69 1.386(8) .
C68 H68 0.9300 .
C69 H69 0.9300 .
C70 C75 1.383(7) .
C70 C71 1.383(7) .
C70 P4 1.830(5) .
C71 C72 1.382(7) .
C71 H71 0.9300 .
C72 C73 1.382(9) .
C72 H72 0.9300 .
C73 C74 1.380(9) .
C73 H73 0.9300 .
C74 C75 1.382(7) .
C74 H74 0.9300 .
C75 H75 0.9300 .
C76 N9 1.145(7) .
C76 C77 1.441(8) .
C77 H77A 0.9600 .
C77 H77B 0.9600 .
C77 H77C 0.9600 .
C78 N10 1.15(2) .
C78 C79 1.366(19) .
C79 H79A 0.9600 .
C79 H79B 0.9600 .
C79 H79C 0.9600 .
Cu1 N3 1.984(4) .
Cu1 N4 2.055(3) .
Cu1 P2 2.2663(13) .
Cu1 P1 2.2981(13) .
Cu2 N5 2.029(4) .
Cu2 N6 2.032(3) .
Cu2 P3 2.2427(13) .
Cu2 P4 2.2611(13) .

loop_
_geom_torsion_atom_site_label_1
_geom_torsion_atom_site_label_2
_geom_torsion_atom_site_label_3
_geom_torsion_atom_site_label_4
_geom_torsion
_geom_torsion_site_symmetry_1
_geom_torsion_site_symmetry_4
N2 C2 C3 N1 0.5(4) . .
P1 C2 C3 N1 -178.1(3) . .
N2 C2 C3 P2 178.4(3) . .
P1 C2 C3 P2 -0.2(5) . .
C11 C6 C7 C8 -2.5(6) . .
P1 C6 C7 C8 177.4(3) . .
C6 C7 C8 C9 1.4(7) . .
C7 C8 C9 C10 0.4(7) . .
C8 C9 C10 C11 -1.1(7) . .
C7 C6 C11 C10 1.8(7) . .
P1 C6 C11 C10 -178.0(4) . .
C9 C10 C11 C6 -0.1(7) . .
C17 C12 C13 C14 -0.7(7) . .
P1 C12 C13 C14 175.9(4) . .
C12 C13 C14 C15 -0.2(9) . .
C13 C14 C15 C16 0.7(9) . .
C14 C15 C16 C17 -0.1(9) . .
C15 C16 C17 C12 -0.8(8) . .
C13 C12 C17 C16 1.2(7) . .
P1 C12 C17 C16 -175.6(4) . .
C23 C18 C19 C20 -0.6(7) . .
P2 C18 C19 C20 176.1(4) . .
C18 C19 C20 C21 0.6(8) . .
C19 C20 C21 C22 0.0(8) . .
C20 C21 C22 C23 -0.5(8) . .
C21 C22 C23 C18 0.4(7) . .
C19 C18 C23 C22 0.2(7) . .
P2 C18 C23 C22 -176.8(4) . .
C29 C24 C25 C26 -0.3(7) . .
P2 C24 C25 C26 -170.1(4) . .
C24 C25 C26 C27 0.6(7) . .
C25 C26 C27 C28 -1.0(8) . .
C26 C27 C28 C29 1.0(8) . .
C27 C28 C29 C24 -0.7(7) . .
C25 C24 C29 C28 0.3(7) . .
P2 C24 C29 C28 170.8(4) . .
N4 C32 C33 C34 -1.4(7) . .
C32 C33 C34 C40 0.1(7) . .
C32 C33 C34 C35 180.0(4) . .
C33 C34 C35 C39 149.0(5) . .
C40 C34 C35 C39 -31.2(7) . .
C33 C34 C35 C36 -29.9(7) . .
C40 C34 C35 C36 149.9(5) . .
C39 C35 C36 C37 -2.7(7) . .
C34 C35 C36 C37 176.3(5) . .
C35 C36 C37 N5 1.3(9) . .
N5 C38 C39 C35 -1.0(7) . .
C36 C35 C39 C38 2.5(7) . .
C34 C35 C39 C38 -176.4(4) . .
C33 C34 C40 C41 0.9(6) . .
C35 C34 C40 C41 -178.9(4) . .
C34 C40 C41 N4 -0.9(7) . .
N6 C42 C43 C44 0.5(7) . .
C42 C43 C44 C45 0.3(6) . .
C42 C43 C44 C44 -178.3(5) . 2
C43 C44 C45 C46 -0.1(7) . .
C44 C44 C45 C46 178.6(5) 2 .
C44 C45 C46 N6 -1.1(7) . .
N8 C48 C49 N7 0.5(4) . .
P3 C48 C49 N7 171.5(3) . .
N8 C48 C49 P4 -178.6(3) . .
P3 C48 C49 P4 -7.7(5) . .
C57 C52 C53 C54 0.0(7) . .
P3 C52 C53 C54 -178.0(3) . .
C52 C53 C54 C55 0.4(7) . .
C53 C54 C55 C56 -0.2(7) . .
C54 C55 C56 C57 -0.5(7) . .
C55 C56 C57 C52 0.9(7) . .
C53 C52 C57 C56 -0.7(6) . .
P3 C52 C57 C56 177.2(3) . .
C63 C58 C59 C60 -1.0(7) . .
P3 C58 C59 C60 -171.7(3) . .
C58 C59 C60 C61 -0.7(7) . .
C59 C60 C61 C62 1.3(7) . .
C60 C61 C62 C63 0.0(7) . .
C61 C62 C63 C58 -1.7(7) . .
C59 C58 C63 C62 2.2(7) . .
P3 C58 C63 C62 173.2(4) . .
C69 C64 C65 C66 2.8(7) . .
P4 C64 C65 C66 177.7(4) . .
C64 C65 C66 C67 -1.7(8) . .
C65 C66 C67 C68 -0.5(9) . .
C66 C67 C68 C69 1.4(9) . .
C67 C68 C69 C64 -0.2(9) . .
C65 C64 C69 C68 -1.9(8) . .
P4 C64 C69 C68 -177.1(4) . .
C75 C70 C71 C72 -0.6(7) . .
P4 C70 C71 C72 173.9(4) . .
C70 C71 C72 C73 0.9(8) . .
C71 C72 C73 C74 -0.1(8) . .
C72 C73 C74 C75 -0.9(9) . .
C73 C74 C75 C70 1.2(8) . .
C71 C70 C75 C74 -0.5(8) . .
P4 C70 C75 C74 -175.3(4) . .
N2 C1 N1 C3 0.4(5) . .
N2 C1 N1 C4 -177.9(4) . .
C2 C3 N1 C1 -0.5(5) . .
P2 C3 N1 C1 -178.2(3) . .
C2 C3 N1 C4 177.7(4) . .
P2 C3 N1 C4 0.0(6) . .
N1 C1 N2 C2 -0.1(5) . .
N1 C1 N2 C5 178.9(4) . .
C3 C2 N2 C1 -0.3(5) . .
P1 C2 N2 C1 178.2(3) . .
C3 C2 N2 C5 -179.2(4) . .
P1 C2 N2 C5 -0.8(7) . .
C31 C30 N3 Cu1 -76(21) . .
N4 Cu1 N3 C30 -170(2) . .
P2 Cu1 N3 C30 54(2) . .
P1 Cu1 N3 C30 -53(2) . .
C33 C32 N4 C41 1.4(7) . .
C33 C32 N4 Cu1 -156.6(4) . .
C40 C41 N4 C32 -0.2(6) . .
C40 C41 N4 Cu1 157.6(4) . .
N3 Cu1 N4 C32 -157.5(3) . .
P2 Cu1 N4 C32 -21.4(4) . .
P1 Cu1 N4 C32 77.9(3) . .
N3 Cu1 N4 C41 45.3(4) . .
P2 Cu1 N4 C41 -178.5(3) . .
P1 Cu1 N4 C41 -79.3(3) . .
C36 C37 N5 C38 0.3(8) . .
C36 C37 N5 Cu2 -179.0(4) . .
C39 C38 N5 C37 -0.4(7) . .
C39 C38 N5 Cu2 178.9(3) . .
N6 Cu2 N5 C37 162.4(4) . .
P3 Cu2 N5 C37 -63.8(4) . .
P4 Cu2 N5 C37 44.6(4) . .
N6 Cu2 N5 C38 -16.9(4) . .
P3 Cu2 N5 C38 116.9(3) . .
P4 Cu2 N5 C38 -134.6(3) . .
C45 C46 N6 C42 1.8(7) . .
C45 C46 N6 Cu2 176.9(3) . .
C43 C42 N6 C46 -1.6(6) . .
C43 C42 N6 Cu2 -177.0(3) . .
N5 Cu2 N6 C46 110.4(4) . .
P3 Cu2 N6 C46 -17.1(4) . .
P4 Cu2 N6 C46 -123.4(3) . .
N5 Cu2 N6 C42 -74.5(3) . .
P3 Cu2 N6 C42 158.0(3) . .
P4 Cu2 N6 C42 51.7(3) . .
N8 C47 N7 C49 0.3(5) . .
N8 C47 N7 C50 176.7(4) . .
C48 C49 N7 C47 -0.5(5) . .
P4 C49 N7 C47 178.5(3) . .
C48 C49 N7 C50 -176.8(4) . .
P4 C49 N7 C50 2.2(7) . .
N7 C47 N8 C48 0.1(5) . .
N7 C47 N8 C51 178.3(4) . .
C49 C48 N8 C47 -0.4(4) . .
P3 C48 N8 C47 -170.4(3) . .
C49 C48 N8 C51 -178.6(4) . .
P3 C48 N8 C51 11.4(6) . .
C13 C12 P1 C2 7.7(5) . .
C17 C12 P1 C2 -175.7(3) . .
C13 C12 P1 C6 116.2(4) . .
C17 C12 P1 C6 -67.2(4) . .
C13 C12 P1 Cu1 -101.2(4) . .
C17 C12 P1 Cu1 75.4(4) . .
C3 C2 P1 C12 -117.3(4) . .
N2 C2 P1 C12 64.4(4) . .
C3 C2 P1 C6 130.9(4) . .
N2 C2 P1 C6 -47.3(4) . .
C3 C2 P1 Cu1 4.1(4) . .
N2 C2 P1 Cu1 -174.2(4) . .
C11 C6 P1 C12 -0.5(4) . .
C7 C6 P1 C12 179.7(3) . .
C11 C6 P1 C2 109.0(4) . .
C7 C6 P1 C2 -70.8(4) . .
C11 C6 P1 Cu1 -140.6(3) . .
C7 C6 P1 Cu1 39.6(4) . .
N3 Cu1 P1 C12 -133.4(2) . .
N4 Cu1 P1 C12 -8.8(2) . .
P2 Cu1 P1 C12 106.58(18) . .
N3 Cu1 P1 C2 115.11(18) . .
N4 Cu1 P1 C2 -120.33(17) . .
P2 Cu1 P1 C2 -4.93(14) . .
N3 Cu1 P1 C6 3.1(2) . .
N4 Cu1 P1 C6 127.6(2) . .
P2 Cu1 P1 C6 -116.97(18) . .
C2 C3 P2 C24 117.2(4) . .
N1 C3 P2 C24 -65.5(4) . .
C2 C3 P2 C18 -132.0(4) . .
N1 C3 P2 C18 45.3(4) . .
C2 C3 P2 Cu1 -3.9(4) . .
N1 C3 P2 Cu1 173.5(4) . .
C29 C24 P2 C3 178.5(3) . .
C25 C24 P2 C3 -11.4(4) . .
C29 C24 P2 C18 70.1(4) . .
C25 C24 P2 C18 -119.9(4) . .
C29 C24 P2 Cu1 -71.5(4) . .
C25 C24 P2 Cu1 98.6(4) . .
C23 C18 P2 C3 75.1(4) . .
C19 C18 P2 C3 -101.7(4) . .
C23 C18 P2 C24 -174.6(3) . .
C19 C18 P2 C24 8.6(4) . .
C23 C18 P2 Cu1 -36.7(4) . .
C19 C18 P2 Cu1 146.5(3) . .
N3 Cu1 P2 C3 -115.28(18) . .
N4 Cu1 P2 C3 108.59(17) . .
P1 Cu1 P2 C3 4.86(14) . .
N3 Cu1 P2 C24 131.8(2) . .
N4 Cu1 P2 C24 -4.3(2) . .
P1 Cu1 P2 C24 -108.07(17) . .
N3 Cu1 P2 C18 -2.4(2) . .
N4 Cu1 P2 C18 -138.5(2) . .
P1 Cu1 P2 C18 117.77(17) . .
C49 C48 P3 C58 118.9(4) . .
N8 C48 P3 C58 -72.5(4) . .
C49 C48 P3 C52 -127.7(4) . .
N8 C48 P3 C52 40.9(4) . .
C49 C48 P3 Cu2 1.5(4) . .
N8 C48 P3 Cu2 170.1(3) . .
C59 C58 P3 C48 -15.7(4) . .
C63 C58 P3 C48 173.5(4) . .
C59 C58 P3 C52 -122.7(4) . .
C63 C58 P3 C52 66.6(4) . .
C59 C58 P3 Cu2 92.9(4) . .
C63 C58 P3 Cu2 -77.9(4) . .
C53 C52 P3 C48 50.9(4) . .
C57 C52 P3 C48 -127.1(4) . .
C53 C52 P3 C58 161.6(3) . .
C57 C52 P3 C58 -16.4(4) . .
C53 C52 P3 Cu2 -59.6(4) . .
C57 C52 P3 Cu2 122.4(3) . .
N5 Cu2 P3 C48 127.11(17) . .
N6 Cu2 P3 C48 -109.00(18) . .
P4 Cu2 P3 C48 3.42(14) . .
N5 Cu2 P3 C58 15.10(19) . .
N6 Cu2 P3 C58 138.98(19) . .
P4 Cu2 P3 C58 -108.60(16) . .
N5 Cu2 P3 C52 -122.5(2) . .
N6 Cu2 P3 C52 1.4(2) . .
P4 Cu2 P3 C52 113.79(19) . .
C65 C64 P4 C49 1.5(5) . .
C69 C64 P4 C49 176.5(4) . .
C65 C64 P4 C70 112.5(4) . .
C69 C64 P4 C70 -72.6(4) . .
C65 C64 P4 Cu2 -110.9(4) . .
C69 C64 P4 Cu2 64.1(4) . .
C48 C49 P4 C64 -117.3(4) . .
N7 C49 P4 C64 63.8(4) . .
C48 C49 P4 C70 130.5(4) . .
N7 C49 P4 C70 -48.5(5) . .
C48 C49 P4 Cu2 9.1(4) . .
N7 C49 P4 Cu2 -169.8(4) . .
C75 C70 P4 C64 -173.3(4) . .
C71 C70 P4 C64 12.1(5) . .
C75 C70 P4 C49 -61.7(4) . .
C71 C70 P4 C49 123.7(4) . .
C75 C70 P4 Cu2 48.0(4) . .
C71 C70 P4 Cu2 -126.6(4) . .
N5 Cu2 P4 C64 -8.9(2) . .
N6 Cu2 P4 C64 -125.3(2) . .
P3 Cu2 P4 C64 109.07(17) . .
N5 Cu2 P4 C49 -124.12(18) . .
N6 Cu2 P4 C49 119.45(17) . .
P3 Cu2 P4 C49 -6.18(14) . .
N5 Cu2 P4 C70 123.6(2) . .
N6 Cu2 P4 C70 7.2(2) . .
P3 Cu2 P4 C70 -118.42(18) . .

loop_
_platon_squeeze_void_nr
_platon_squeeze_void_average_x
_platon_squeeze_void_average_y
_platon_squeeze_void_average_z
_platon_squeeze_void_volume
_platon_squeeze_void_count_electrons
_platon_squeeze_void_content
1 0.163 0.766 0.833 29 2 ' '
2 0.500 0.500 0.500 345 95 ' '
3 0.836 0.234 0.167 29 2 ' '
